data_7159473
loop_
_publ_author_name
'Fadeev, Alexander A.'
'Kotora, Martin'

_publ_section_title
;
 Catalytic <i>vs.</i> uncatalyzed [2 + 2] photocycloadditions of quinones
 with alkynes.
;
_journal_issue 30
_journal_name_full 'Organic &amp; biomolecular chemistry'
_journal_page_first 6174
_journal_page_last 6179
_journal_paper_doi 10.1039/d3ob00636k
_journal_volume 21
_journal_year 2023
_chemical_absolute_configuration unk
_chemical_compound_source 'synthesized by the authors'
_chemical_formula_moiety 'C18 H12 O2'
_chemical_formula_sum 'C18 H12 O2'
_chemical_formula_weight 260.28
_space_group_crystal_system orthorhombic
_space_group_IT_number 19
_space_group_name_Hall 'P 2ac 2ab'
_space_group_name_H-M_alt 'P 21 21 21'
_atom_sites_solution_hydrogens geom
_atom_sites_solution_primary direct
_atom_sites_solution_secondary difmap
_audit_creation_method SHELXL-2018/3
_audit_update_record
;
2023-02-07 deposited with the CCDC.	2023-06-29 downloaded from the CCDC.
;
_cell_angle_alpha 90
_cell_angle_beta 90
_cell_angle_gamma 90
_cell_formula_units_Z 4
_cell_length_a 7.3664(3)
_cell_length_b 8.4028(3)
_cell_length_c 20.5541(10)
_cell_measurement_reflns_used 9905
_cell_measurement_temperature 120(2)
_cell_measurement_theta_max 30.0009
_cell_measurement_theta_min 3.1315
_cell_volume 1272.27(9)
_computing_cell_refinement 'SAINT V8.40B (Bruker AXS LLC, 2019)'
_computing_data_collection 'Bruker Instrument Service vV6.2.16'
_computing_data_reduction 'SAINT V8.40B (Bruker AXS LLC, 2019)'
_computing_structure_refinement 'SHELXL-2018/3 (Sheldrick, 2018)'
_computing_structure_solution 'XS, VERSION 2013/1'
_diffrn_ambient_temperature 120(2)
_diffrn_measured_fraction_theta_full 0.996
_diffrn_measured_fraction_theta_max 0.997
_diffrn_measurement_device_type 'Bruker D8 VENTURE Kappa Duo PHOTONIII CMOS'
_diffrn_measurement_method '\f and \w scans'
_diffrn_radiation_monochromator 'Quazar Mo multilayer optic'
_diffrn_radiation_type MoK\a
_diffrn_radiation_wavelength 0.71073
_diffrn_reflns_av_R_equivalents 0.0235
_diffrn_reflns_av_unetI/netI 0.0085
_diffrn_reflns_Laue_measured_fraction_full 0.996
_diffrn_reflns_Laue_measured_fraction_max 0.997
_diffrn_reflns_limit_h_max 10
_diffrn_reflns_limit_h_min -10
_diffrn_reflns_limit_k_max 11
_diffrn_reflns_limit_k_min -11
_diffrn_reflns_limit_l_max 28
_diffrn_reflns_limit_l_min -28
_diffrn_reflns_number 64599
_diffrn_reflns_point_group_measured_fraction_full 0.997
_diffrn_reflns_point_group_measured_fraction_max 0.998
_diffrn_reflns_theta_full 25.242
_diffrn_reflns_theta_max 30.001
_diffrn_reflns_theta_min 2.619
_diffrn_source 'I\mS  micro-focus sealed tube'
_exptl_absorpt_coefficient_mu 0.088
_exptl_absorpt_correction_T_max 0.99
_exptl_absorpt_correction_T_min 0.95
_exptl_absorpt_correction_type multi-scan
_exptl_absorpt_process_details
;
Krause, L., Herbst-Irmer, R., Sheldrick, G. M., Stalke, D. (2015).
"Comparison of silver and molybdenum microfocus X-ray sources for
single-crystal structure determination"
J. Appl. Cryst. 48, 3-10.
doi:10.1107/S1600576714022985
;
_exptl_crystal_colour yellow
_exptl_crystal_density_diffrn 1.359
_exptl_crystal_description prism
_exptl_crystal_F_000 544
_exptl_crystal_size_max 0.258
_exptl_crystal_size_mid 0.250
_exptl_crystal_size_min 0.140
_refine_diff_density_max 0.314
_refine_diff_density_min -0.172
_refine_diff_density_rms 0.039
_refine_ls_abs_structure_details
;
 Flack x determined using 1549 quotients [(I+)-(I-)]/[(I+)+(I-)]
 (Parsons, Flack and Wagner, Acta Cryst. B69 (2013) 249-259).
;
_refine_ls_abs_structure_Flack 0.24(12)
_refine_ls_extinction_method none
_refine_ls_goodness_of_fit_ref 1.082
_refine_ls_hydrogen_treatment constr
_refine_ls_matrix_type full
_refine_ls_number_parameters 181
_refine_ls_number_reflns 3710
_refine_ls_number_restraints 0
_refine_ls_restrained_S_all 1.082
_refine_ls_R_factor_all 0.0314
_refine_ls_R_factor_gt 0.0311
_refine_ls_shift/su_max 0.001
_refine_ls_shift/su_mean 0.000
_refine_ls_structure_factor_coef Fsqd
_refine_ls_weighting_details 'w=1/[\s^2^(Fo^2^)+(0.0558P)^2^+0.2225P] where P=(Fo^2^+2Fc^2^)/3'
_refine_ls_weighting_scheme calc
_refine_ls_wR_factor_gt 0.0885
_refine_ls_wR_factor_ref 0.0888
_reflns_Friedel_coverage 0.734
_reflns_Friedel_fraction_full 1.000
_reflns_Friedel_fraction_max 0.999
_reflns_number_gt 3670
_reflns_number_total 3710
_reflns_threshold_expression 'I > 2\s(I)'
_cod_data_source_file d3ob00636k2.cif
_cod_data_source_block mo_fa0516_3_kotora
_cod_depositor_comments 'Adding full bibliography for 7159473--7159474.cif.'
_cod_database_code 7159473
_shelx_shelxl_version_number 2018/3
_shelx_space_group_comment
;
The symmetry employed for this shelxl refinement is uniquely defined
by the following loop, which should always be used as a source of
symmetry information in preference to the above space-group names.
They are only intended as comments.
;
_shelx_estimated_absorpt_t_min 0.978
_shelx_estimated_absorpt_t_max 0.988

loop_
_space_group_symop_operation_xyz
'x, y, z'
'-x+1/2, -y, z+1/2'
'-x, y+1/2, -z+1/2'
'x+1/2, -y+1/2, -z'

loop_
_atom_site_label
_atom_site_type_symbol
_atom_site_fract_x
_atom_site_fract_y
_atom_site_fract_z
_atom_site_U_iso_or_equiv
_atom_site_adp_type
_atom_site_occupancy
_atom_site_site_symmetry_order
_atom_site_calc_flag
_atom_site_refinement_flags_posn
_atom_site_refinement_flags_adp
_atom_site_refinement_flags_occupancy
_atom_site_disorder_assembly
_atom_site_disorder_group
C1 C 0.36323(18) 0.76769(17) 0.83136(6) 0.0189(2) Uani 1 1 d . . . . .
C2 C 0.29154(19) 0.91860(17) 0.85520(7) 0.0230(3) Uani 1 1 d . . . . .
H2 H 0.369124 1.008871 0.856323 0.028 Uiso 1 1 calc R U . . .
C3 C 0.11860(18) 0.93397(16) 0.87570(7) 0.0195(3) Uani 1 1 d . . . . .
H3 H 0.077276 1.035940 0.889082 0.023 Uiso 1 1 calc R U . . .
C4 C -0.00752(16) 0.80053(15) 0.87815(6) 0.0145(2) Uani 1 1 d . . . . .
C5 C 0.04918(17) 0.65366(15) 0.84519(6) 0.0146(2) Uani 1 1 d . . . . .
C6 C -0.07568(18) 0.53488(15) 0.82762(6) 0.0170(2) Uani 1 1 d . . . . .
H6 H -0.201396 0.550638 0.835664 0.020 Uiso 1 1 calc R U . . .
C7 C -0.0173(2) 0.39443(16) 0.79857(7) 0.0205(3) Uani 1 1 d . . . . .
H7 H -0.102849 0.313611 0.788376 0.025 Uiso 1 1 calc R U . . .
C8 C 0.1657(2) 0.37133(18) 0.78430(7) 0.0224(3) Uani 1 1 d . . . . .
H8 H 0.205764 0.273439 0.766167 0.027 Uiso 1 1 calc R U . . .
C9 C 0.28877(19) 0.49211(17) 0.79674(6) 0.0204(3) Uani 1 1 d . . . . .
H9 H 0.412679 0.478628 0.785171 0.024 Uiso 1 1 calc R U . . .
C10 C 0.23236(17) 0.63374(16) 0.82617(6) 0.0162(2) Uani 1 1 d . . . . .
C11 C -0.16331(17) 0.81242(15) 0.91504(6) 0.0144(2) Uani 1 1 d . . . . .
C12 C -0.25274(19) 0.66751(15) 0.94193(6) 0.0178(2) Uani 1 1 d . . . . .
H12 H -0.185818 0.570874 0.942411 0.021 Uiso 1 1 calc R U . . .
C13 C -0.24211(16) 0.96626(14) 0.93504(6) 0.0151(2) Uani 1 1 d . . . . .
C14 C -0.27289(18) 1.08573(15) 0.88899(7) 0.0190(2) Uani 1 1 d . . . . .
H14 H -0.240362 1.068612 0.844812 0.023 Uiso 1 1 calc R U . . .
C15 C -0.3510(2) 1.22963(17) 0.90753(8) 0.0235(3) Uani 1 1 d . . . . .
H15 H -0.372747 1.309596 0.875804 0.028 Uiso 1 1 calc R U . . .
C16 C -0.3973(2) 1.25721(17) 0.97212(9) 0.0262(3) Uani 1 1 d . . . . .
H16 H -0.448643 1.356239 0.984705 0.031 Uiso 1 1 calc R U . . .
C17 C -0.3678(2) 1.13869(18) 1.01820(8) 0.0251(3) Uani 1 1 d . . . . .
H17 H -0.399083 1.156922 1.062415 0.030 Uiso 1 1 calc R U . . .
C18 C -0.29272(19) 0.99351(17) 0.99977(6) 0.0196(3) Uani 1 1 d . . . . .
H18 H -0.275669 0.912302 1.031337 0.024 Uiso 1 1 calc R U . . .
O1 O 0.52227(14) 0.75346(15) 0.81370(5) 0.0268(2) Uani 1 1 d . . . . .
O2 O -0.40642(15) 0.66625(12) 0.96326(5) 0.0243(2) Uani 1 1 d . . . . .

loop_
_atom_site_aniso_label
_atom_site_aniso_U_11
_atom_site_aniso_U_22
_atom_site_aniso_U_33
_atom_site_aniso_U_23
_atom_site_aniso_U_13
_atom_site_aniso_U_12
C1 0.0144(5) 0.0250(6) 0.0173(5) 0.0000(5) 0.0014(4) -0.0011(5)
C2 0.0163(6) 0.0227(6) 0.0299(7) -0.0032(5) 0.0027(5) -0.0056(5)
C3 0.0167(6) 0.0176(5) 0.0243(6) -0.0027(5) 0.0019(5) -0.0030(4)
C4 0.0130(5) 0.0149(5) 0.0156(5) -0.0007(4) 0.0001(4) -0.0006(4)
C5 0.0144(5) 0.0159(5) 0.0134(5) -0.0002(4) 0.0008(4) 0.0009(4)
C6 0.0167(5) 0.0172(5) 0.0170(5) -0.0009(4) 0.0017(4) -0.0008(4)
C7 0.0244(6) 0.0179(6) 0.0192(5) -0.0030(5) 0.0021(5) -0.0009(5)
C8 0.0272(7) 0.0200(6) 0.0202(6) -0.0027(5) 0.0042(5) 0.0047(5)
C9 0.0189(6) 0.0252(6) 0.0172(5) -0.0012(5) 0.0032(4) 0.0056(5)
C10 0.0144(5) 0.0197(5) 0.0145(5) 0.0009(4) 0.0017(4) 0.0012(4)
C11 0.0137(5) 0.0141(5) 0.0153(5) -0.0008(4) 0.0008(4) 0.0001(4)
C12 0.0205(6) 0.0151(5) 0.0178(5) 0.0001(4) 0.0030(4) -0.0010(5)
C13 0.0118(5) 0.0148(5) 0.0187(5) -0.0022(4) 0.0009(4) -0.0011(4)
C14 0.0182(5) 0.0164(5) 0.0225(6) 0.0006(4) 0.0012(5) -0.0014(5)
C15 0.0203(6) 0.0152(5) 0.0350(7) 0.0032(5) 0.0005(5) 0.0000(5)
C16 0.0195(6) 0.0167(6) 0.0424(8) -0.0058(6) 0.0071(6) 0.0007(5)
C17 0.0243(7) 0.0227(6) 0.0283(7) -0.0082(5) 0.0087(5) -0.0012(5)
C18 0.0192(6) 0.0196(6) 0.0199(6) -0.0026(5) 0.0036(4) -0.0001(5)
O1 0.0149(4) 0.0368(6) 0.0286(5) -0.0024(5) 0.0062(4) -0.0013(4)
O2 0.0233(5) 0.0201(5) 0.0296(5) -0.0001(4) 0.0105(4) -0.0028(4)

loop_
_atom_type_symbol
_atom_type_description
_atom_type_scat_dispersion_real
_atom_type_scat_dispersion_imag
_atom_type_scat_source
C C 0.0033 0.0016 'International Tables Vol C Tables 4.2.6.8 and 6.1.1.4'
H H 0.0000 0.0000 'International Tables Vol C Tables 4.2.6.8 and 6.1.1.4'
O O 0.0106 0.0060 'International Tables Vol C Tables 4.2.6.8 and 6.1.1.4'

loop_
_geom_angle_atom_site_label_1
_geom_angle_atom_site_label_2
_geom_angle_atom_site_label_3
_geom_angle
_geom_angle_site_symmetry_1
_geom_angle_site_symmetry_3
_geom_angle_publ_flag
O1 C1 C2 121.84(13) . . ?
O1 C1 C10 121.48(13) . . ?
C2 C1 C10 116.61(11) . . ?
C3 C2 C1 122.04(12) . . ?
C3 C2 H2 119.0 . . ?
C1 C2 H2 119.0 . . ?
C2 C3 C4 122.66(12) . . ?
C2 C3 H3 118.7 . . ?
C4 C3 H3 118.7 . . ?
C11 C4 C3 119.60(11) . . ?
C11 C4 C5 123.45(11) . . ?
C3 C4 C5 116.71(11) . . ?
C6 C5 C10 118.00(11) . . ?
C6 C5 C4 121.98(11) . . ?
C10 C5 C4 119.88(11) . . ?
C7 C6 C5 120.72(12) . . ?
C7 C6 H6 119.6 . . ?
C5 C6 H6 119.6 . . ?
C6 C7 C8 120.53(13) . . ?
C6 C7 H7 119.7 . . ?
C8 C7 H7 119.7 . . ?
C9 C8 C7 119.50(13) . . ?
C9 C8 H8 120.3 . . ?
C7 C8 H8 120.3 . . ?
C8 C9 C10 120.61(13) . . ?
C8 C9 H9 119.7 . . ?
C10 C9 H9 119.7 . . ?
C9 C10 C5 120.25(12) . . ?
C9 C10 C1 118.88(12) . . ?
C5 C10 C1 120.62(11) . . ?
C4 C11 C13 122.96(11) . . ?
C4 C11 C12 120.83(11) . . ?
C13 C11 C12 116.00(10) . . ?
O2 C12 C11 123.58(12) . . ?
O2 C12 H12 118.2 . . ?
C11 C12 H12 118.2 . . ?
C14 C13 C18 118.85(12) . . ?
C14 C13 C11 120.27(11) . . ?
C18 C13 C11 120.85(11) . . ?
C15 C14 C13 120.34(13) . . ?
C15 C14 H14 119.8 . . ?
C13 C14 H14 119.8 . . ?
C16 C15 C14 120.51(13) . . ?
C16 C15 H15 119.7 . . ?
C14 C15 H15 119.7 . . ?
C15 C16 C17 119.50(13) . . ?
C15 C16 H16 120.2 . . ?
C17 C16 H16 120.2 . . ?
C16 C17 C18 120.27(13) . . ?
C16 C17 H17 119.9 . . ?
C18 C17 H17 119.9 . . ?
C17 C18 C13 120.51(13) . . ?
C17 C18 H18 119.7 . . ?
C13 C18 H18 119.7 . . ?

loop_
_geom_bond_atom_site_label_1
_geom_bond_atom_site_label_2
_geom_bond_distance
_geom_bond_site_symmetry_2
_geom_bond_publ_flag
C1 O1 1.2323(16) . ?
C1 C2 1.458(2) . ?
C1 C10 1.4858(19) . ?
C2 C3 1.3480(18) . ?
C2 H2 0.9500 . ?
C3 C4 1.4570(17) . ?
C3 H3 0.9500 . ?
C4 C11 1.3791(17) . ?
C4 C5 1.4685(16) . ?
C5 C6 1.4045(17) . ?
C5 C10 1.4148(16) . ?
C6 C7 1.3908(18) . ?
C6 H6 0.9500 . ?
C7 C8 1.393(2) . ?
C7 H7 0.9500 . ?
C8 C9 1.385(2) . ?
C8 H8 0.9500 . ?
C9 C10 1.3981(18) . ?
C9 H9 0.9500 . ?
C11 C13 1.4755(17) . ?
C11 C12 1.4907(17) . ?
C12 O2 1.2141(17) . ?
C12 H12 0.9500 . ?
C13 C14 1.3984(18) . ?
C13 C18 1.4004(17) . ?
C14 C15 1.3921(19) . ?
C14 H14 0.9500 . ?
C15 C16 1.390(2) . ?
C15 H15 0.9500 . ?
C16 C17 1.391(2) . ?
C16 H16 0.9500 . ?
C17 C18 1.3920(19) . ?
C17 H17 0.9500 . ?
C18 H18 0.9500 . ?
